data_4122841
loop_
_publ_author_name
'Xu, Ren-Qi'
'Gu, Qing'
'Wu, Wen-Ting'
'Zhao, Zhuo-An'
'You, Shu-Li'

_publ_section_title
;
 Construction of Erythrinane Skeleton via Pd(0)-Catalyzed Intramolecular
 Dearomatization of para-Aminophenols.
;
_journal_issue 44
_journal_name_full 'Journal of the American Chemical Society'
_journal_page_first 15469
_journal_page_last 15472
_journal_paper_doi 10.1021/ja508645j
_journal_volume 136
_journal_year 2014
_chemical_formula_sum 'C16 H15 N O'
_chemical_formula_weight 237.29
_chemical_name_systematic
; 
 ? 
;
_space_group_crystal_system monoclinic
_space_group_IT_number 14
_space_group_name_Hall '-P 2ybc'
_space_group_name_H-M_alt 'P 1 21/c 1'
_symmetry_space_group_name_Hall '-P 2ybc'
_symmetry_space_group_name_H-M 'P 1 21/c 1'
_atom_sites_solution_hydrogens geom
_audit_creation_method SHELXL-2013
_cell_angle_alpha 90
_cell_angle_beta 114.553(3)
_cell_angle_gamma 90
_cell_formula_units_Z 4
_cell_length_a 12.945(2)
_cell_length_b 7.1669(13)
_cell_length_c 14.497(3)
_cell_measurement_reflns_used 1900
_cell_measurement_temperature 293(2)
_cell_measurement_theta_max 47.071
_cell_measurement_theta_min 5.691
_cell_volume 1223.4(4)
_computing_cell_refinement 'Bruker SMART'
_computing_data_collection 'Bruker SMART'
_computing_data_reduction 'Bruker SHELXTL'
_computing_molecular_graphics 'Bruker SHELXTL'
_computing_publication_material 'Bruker SHELXTL'
_computing_structure_refinement 'SHELXL-2013 (Sheldrick, 2013)'
_computing_structure_solution 'Bruker SHELXTL'
_diffrn_ambient_temperature 293(2)
_diffrn_measured_fraction_theta_full 1.000
_diffrn_measured_fraction_theta_max 1.000
_diffrn_measurement_device_type 'CCD area detector'
_diffrn_measurement_method 'phi and omega scans'
_diffrn_radiation_type MoK\a
_diffrn_radiation_wavelength 0.71073
_diffrn_reflns_av_R_equivalents 0.0474
_diffrn_reflns_av_unetI/netI 0.0511
_diffrn_reflns_Laue_measured_fraction_full 1.000
_diffrn_reflns_Laue_measured_fraction_max 1.000
_diffrn_reflns_limit_h_max 15
_diffrn_reflns_limit_h_min -11
_diffrn_reflns_limit_k_max 8
_diffrn_reflns_limit_k_min -8
_diffrn_reflns_limit_l_max 17
_diffrn_reflns_limit_l_min -17
_diffrn_reflns_number 7090
_diffrn_reflns_point_group_measured_fraction_full 1.000
_diffrn_reflns_point_group_measured_fraction_max 1.000
_diffrn_reflns_theta_full 25.242
_diffrn_reflns_theta_max 25.992
_diffrn_reflns_theta_min 1.730
_exptl_absorpt_coefficient_mu 0.080
_exptl_absorpt_correction_T_max 0.7456
_exptl_absorpt_correction_T_min 0.6202
_exptl_absorpt_correction_type multi-scan
_exptl_absorpt_process_details sadabs
_exptl_crystal_colour yellow
_exptl_crystal_density_diffrn 1.288
_exptl_crystal_description prismatic
_exptl_crystal_F_000 504
_exptl_crystal_size_max 0.211
_exptl_crystal_size_mid 0.175
_exptl_crystal_size_min 0.123
_refine_diff_density_max 0.274
_refine_diff_density_min -0.215
_refine_diff_density_rms 0.059
_refine_ls_extinction_coef 0.023(4)
_refine_ls_extinction_expression Fc^*^=kFc[1+0.001xFc^2^\l^3^/sin(2\q)]^-1/4^
_refine_ls_extinction_method SHELXL
_refine_ls_goodness_of_fit_ref 1.018
_refine_ls_hydrogen_treatment constr
_refine_ls_matrix_type full
_refine_ls_number_parameters 164
_refine_ls_number_reflns 2402
_refine_ls_number_restraints 0
_refine_ls_restrained_S_all 1.018
_refine_ls_R_factor_all 0.0678
_refine_ls_R_factor_gt 0.0552
_refine_ls_shift/su_max 0.000
_refine_ls_shift/su_mean 0.000
_refine_ls_structure_factor_coef Fsqd
_refine_ls_weighting_details 'w=1/[\s^2^(Fo^2^)+(0.0747P)^2^+0.1722P] where P=(Fo^2^+2Fc^2^)/3'
_refine_ls_weighting_scheme calc
_refine_ls_wR_factor_gt 0.1343
_refine_ls_wR_factor_ref 0.1443
_reflns_Friedel_coverage 0.000
_reflns_number_gt 1879
_reflns_number_total 2402
_reflns_threshold_expression 'I > 2\s(I)'
_cod_data_source_file ja508645j_si_002.cif
_cod_data_source_block cd21488
_cod_depositor_comments 'Adding full bibliography for 4122841.cif.'
_cod_database_code 4122841
_shelx_space_group_comment
; 
The symmetry employed for this shelxl refinement is uniquely defined 
by the following loop, which should always be used as a source of 
symmetry information in preference to the above space-group names. 
They are only intended as comments. 
;
_shelxl_version_number 2013-4

loop_
_space_group_symop_operation_xyz
'x, y, z'
'-x, y+1/2, -z+1/2'
'-x, -y, -z'
'x, -y-1/2, z-1/2'

loop_
_atom_site_label
_atom_site_type_symbol
_atom_site_fract_x
_atom_site_fract_y
_atom_site_fract_z
_atom_site_U_iso_or_equiv
_atom_site_adp_type
_atom_site_occupancy
_atom_site_site_symmetry_order
_atom_site_calc_flag
_atom_site_refinement_flags_posn
_atom_site_refinement_flags_adp
N1 N 0.13262(12) 0.63268(19) 0.09256(11) 0.0468(4) Uani 1 1 d . .
O1 O 0.1926(2) 0.1768(3) -0.16448(16) 0.1259(8) Uani 1 1 d . .
C1 C 0.20843(12) 0.5665(2) 0.04796(11) 0.0378(4) Uani 1 1 d . .
C2 C 0.24767(14) 0.3687(2) 0.07533(14) 0.0472(4) Uani 1 1 d . .
H2 H 0.2757 0.3318 0.1429 0.057 Uiso 1 1 calc R U
C3 C 0.24348(15) 0.2459(2) 0.00615(15) 0.0580(5) Uani 1 1 d . .
H3 H 0.2756 0.1287 0.0269 0.070 Uiso 1 1 calc R U
C4 C 0.18981(19) 0.2885(3) -0.10232(16) 0.0677(6) Uani 1 1 d . .
C5 C 0.12780(16) 0.4626(3) -0.13151(13) 0.0572(5) Uani 1 1 d . .
H5 H 0.0833 0.4865 -0.1997 0.069 Uiso 1 1 calc R U
C6 C 0.13356(13) 0.5879(2) -0.06270(12) 0.0437(4) Uani 1 1 d . .
C7 C 0.06108(16) 0.7556(3) -0.07477(14) 0.0586(5) Uani 1 1 d . .
H7A H -0.0170 0.7309 -0.1212 0.070 Uiso 1 1 calc R U
H7B H 0.0890 0.8610 -0.0998 0.070 Uiso 1 1 calc R U
C8 C 0.07059(15) 0.7922(3) 0.03082(15) 0.0569(5) Uani 1 1 d . .
H8A H 0.1116 0.9073 0.0573 0.068 Uiso 1 1 calc R U
H8B H -0.0042 0.8020 0.0307 0.068 Uiso 1 1 calc R U
C9 C 0.19064(18) 0.6743(3) 0.19970(14) 0.0605(5) Uani 1 1 d . .
H9A H 0.2250 0.5607 0.2357 0.073 Uiso 1 1 calc R U
H9B H 0.1352 0.7157 0.2241 0.073 Uiso 1 1 calc R U
C10 C 0.28192(19) 0.8224(3) 0.22447(15) 0.0656(6) Uani 1 1 d . .
H10A H 0.2465 0.9446 0.2116 0.079 Uiso 1 1 calc R U
H10B H 0.3321 0.8154 0.2961 0.079 Uiso 1 1 calc R U
C11 C 0.35097(14) 0.8014(2) 0.16359(12) 0.0472(4) Uani 1 1 d . .
C12 C 0.31738(13) 0.6854(2) 0.07967(11) 0.0388(4) Uani 1 1 d . .
C13 C 0.38410(14) 0.6713(3) 0.02642(13) 0.0506(4) Uani 1 1 d . .
H13 H 0.3617 0.5928 -0.0296 0.061 Uiso 1 1 calc R U
C14 C 0.48313(16) 0.7717(3) 0.05488(16) 0.0659(6) Uani 1 1 d . .
H14 H 0.5275 0.7609 0.0186 0.079 Uiso 1 1 calc R U
C15 C 0.51568(17) 0.8877(3) 0.13740(18) 0.0733(7) Uani 1 1 d . .
H15 H 0.5821 0.9572 0.1568 0.088 Uiso 1 1 calc R U
C16 C 0.45120(17) 0.9016(3) 0.19089(15) 0.0648(6) Uani 1 1 d . .
H16 H 0.4747 0.9799 0.2471 0.078 Uiso 1 1 calc R U

loop_
_atom_site_aniso_label
_atom_site_aniso_U_11
_atom_site_aniso_U_22
_atom_site_aniso_U_33
_atom_site_aniso_U_23
_atom_site_aniso_U_13
_atom_site_aniso_U_12
N1 0.0470(8) 0.0468(8) 0.0521(8) 0.0088(6) 0.0260(7) 0.0041(6)
O1 0.165(2) 0.0989(14) 0.1022(15) -0.0517(12) 0.0441(14) 0.0124(13)
C1 0.0383(8) 0.0350(8) 0.0383(8) 0.0032(6) 0.0141(7) -0.0015(6)
C2 0.0422(9) 0.0391(9) 0.0546(10) 0.0090(7) 0.0145(7) -0.0017(7)
C3 0.0531(10) 0.0360(9) 0.0797(14) -0.0023(9) 0.0225(9) 0.0001(8)
C4 0.0718(13) 0.0572(12) 0.0711(13) -0.0236(10) 0.0267(11) -0.0121(10)
C5 0.0590(11) 0.0607(12) 0.0432(10) -0.0058(8) 0.0127(8) -0.0150(9)
C6 0.0396(8) 0.0430(9) 0.0428(9) 0.0050(7) 0.0115(7) -0.0081(7)
C7 0.0530(10) 0.0510(10) 0.0573(11) 0.0140(8) 0.0084(8) 0.0034(8)
C8 0.0461(9) 0.0537(11) 0.0720(12) 0.0125(9) 0.0258(9) 0.0132(8)
C9 0.0768(13) 0.0650(12) 0.0514(11) 0.0076(9) 0.0384(10) 0.0078(10)
C10 0.0803(14) 0.0651(12) 0.0459(10) -0.0086(9) 0.0206(10) 0.0060(10)
C11 0.0506(9) 0.0392(9) 0.0393(9) 0.0025(7) 0.0062(7) 0.0003(7)
C12 0.0383(8) 0.0349(8) 0.0370(8) 0.0056(6) 0.0096(6) -0.0005(6)
C13 0.0452(9) 0.0564(10) 0.0502(10) 0.0004(8) 0.0198(8) -0.0064(8)
C14 0.0479(10) 0.0770(14) 0.0742(13) 0.0111(11) 0.0268(10) -0.0105(10)
C15 0.0471(11) 0.0694(14) 0.0821(15) 0.0097(11) 0.0056(11) -0.0212(10)
C16 0.0600(12) 0.0532(11) 0.0561(12) -0.0046(9) -0.0009(10) -0.0123(9)

loop_
_atom_type_symbol
_atom_type_description
_atom_type_scat_dispersion_real
_atom_type_scat_dispersion_imag
_atom_type_scat_source
C C 0.0033 0.0016 'International Tables Vol C Tables 4.2.6.8 and 6.1.1.4'
H H 0.0000 0.0000 'International Tables Vol C Tables 4.2.6.8 and 6.1.1.4'
N N 0.0061 0.0033 'International Tables Vol C Tables 4.2.6.8 and 6.1.1.4'
O O 0.0106 0.0060 'International Tables Vol C Tables 4.2.6.8 and 6.1.1.4'

loop_
_geom_angle_atom_site_label_1
_geom_angle_atom_site_label_2
_geom_angle_atom_site_label_3
_geom_angle
C9 N1 C1 113.42(13)
C9 N1 C8 113.71(15)
C1 N1 C8 106.32(12)
N1 C1 C6 100.73(12)
N1 C1 C2 113.91(13)
C6 C1 C2 112.13(13)
N1 C1 C12 112.78(12)
C6 C1 C12 111.49(12)
C2 C1 C12 105.97(12)
C3 C2 C1 121.76(16)
C3 C2 H2 119.1
C1 C2 H2 119.1
C2 C3 C4 121.98(17)
C2 C3 H3 119.0
C4 C3 H3 119.0
O1 C4 C5 122.2(2)
O1 C4 C3 120.8(2)
C5 C4 C3 116.84(16)
C6 C5 C4 120.96(17)
C6 C5 H5 119.5
C4 C5 H5 119.5
C5 C6 C7 128.65(16)
C5 C6 C1 123.19(16)
C7 C6 C1 107.70(13)
C6 C7 C8 103.85(13)
C6 C7 H7A 111.0
C8 C7 H7A 111.0
C6 C7 H7B 111.0
C8 C7 H7B 111.0
H7A C7 H7B 109.0
N1 C8 C7 106.09(14)
N1 C8 H8A 110.5
C7 C8 H8A 110.5
N1 C8 H8B 110.5
C7 C8 H8B 110.5
H8A C8 H8B 108.7
N1 C9 C10 113.84(14)
N1 C9 H9A 108.8
C10 C9 H9A 108.8
N1 C9 H9B 108.8
C10 C9 H9B 108.8
H9A C9 H9B 107.7
C11 C10 C9 112.72(15)
C11 C10 H10A 109.0
C9 C10 H10A 109.0
C11 C10 H10B 109.0
C9 C10 H10B 109.0
H10A C10 H10B 107.8
C12 C11 C16 118.39(17)
C12 C11 C10 121.98(16)
C16 C11 C10 119.63(17)
C13 C12 C11 119.57(15)
C13 C12 C1 119.95(14)
C11 C12 C1 120.44(14)
C14 C13 C12 121.06(18)
C14 C13 H13 119.5
C12 C13 H13 119.5
C15 C14 C13 119.27(19)
C15 C14 H14 120.4
C13 C14 H14 120.4
C16 C15 C14 120.20(18)
C16 C15 H15 119.9
C14 C15 H15 119.9
C15 C16 C11 121.50(18)
C15 C16 H16 119.3
C11 C16 H16 119.3

loop_
_geom_bond_atom_site_label_1
_geom_bond_atom_site_label_2
_geom_bond_distance
N1 C9 1.448(2)
N1 C1 1.4606(19)
N1 C8 1.468(2)
O1 C4 1.217(2)
C1 C6 1.498(2)
C1 C2 1.503(2)
C1 C12 1.545(2)
C2 C3 1.318(2)
C2 H2 0.9300
C3 C4 1.463(3)
C3 H3 0.9300
C4 C5 1.449(3)
C5 C6 1.321(2)
C5 H5 0.9300
C6 C7 1.490(2)
C7 C8 1.507(3)
C7 H7A 0.9700
C7 H7B 0.9700
C8 H8A 0.9700
C8 H8B 0.9700
C9 C10 1.516(3)
C9 H9A 0.9700
C9 H9B 0.9700
C10 C11 1.502(3)
C10 H10A 0.9700
C10 H10B 0.9700
C11 C12 1.386(2)
C11 C16 1.389(3)
C12 C13 1.381(2)
C13 C14 1.375(3)
C13 H13 0.9300
C14 C15 1.372(3)
C14 H14 0.9300
C15 C16 1.359(3)
C15 H15 0.9300
C16 H16 0.9300

loop_
_geom_torsion_atom_site_label_1
_geom_torsion_atom_site_label_2
_geom_torsion_atom_site_label_3
_geom_torsion_atom_site_label_4
_geom_torsion
C9 N1 C1 C6 -164.81(13)
C8 N1 C1 C6 -39.13(16)
C9 N1 C1 C2 74.97(17)
C8 N1 C1 C2 -159.34(14)
C9 N1 C1 C12 -45.86(17)
C8 N1 C1 C12 79.82(16)
N1 C1 C2 C3 131.74(17)
C6 C1 C2 C3 18.2(2)
C12 C1 C2 C3 -103.69(17)
C1 C2 C3 C4 -6.4(3)
C2 C3 C4 O1 175.8(2)
C2 C3 C4 C5 -8.1(3)
O1 C4 C5 C6 -174.6(2)
C3 C4 C5 C6 9.4(3)
C4 C5 C6 C7 -167.42(17)
C4 C5 C6 C1 3.8(3)
N1 C1 C6 C5 -138.49(16)
C2 C1 C6 C5 -17.0(2)
C12 C1 C6 C5 101.63(18)
N1 C1 C6 C7 34.34(15)
C2 C1 C6 C7 155.83(14)
C12 C1 C6 C7 -85.54(15)
C5 C6 C7 C8 155.68(17)
C1 C6 C7 C8 -16.64(18)
C9 N1 C8 C7 155.61(15)
C1 N1 C8 C7 30.10(18)
C6 C7 C8 N1 -7.74(19)
C1 N1 C9 C10 59.2(2)
C8 N1 C9 C10 -62.4(2)
N1 C9 C10 C11 -41.0(2)
C9 C10 C11 C12 13.2(2)
C9 C10 C11 C16 -167.31(17)
C16 C11 C12 C13 0.5(2)
C10 C11 C12 C13 179.99(16)
C16 C11 C12 C1 178.18(14)
C10 C11 C12 C1 -2.3(2)
N1 C1 C12 C13 -164.36(14)
C6 C1 C12 C13 -51.89(19)
C2 C1 C12 C13 70.37(17)
N1 C1 C12 C11 17.95(19)
C6 C1 C12 C11 130.42(15)
C2 C1 C12 C11 -107.32(16)
C11 C12 C13 C14 -0.4(3)
C1 C12 C13 C14 -178.14(16)
C12 C13 C14 C15 -0.2(3)
C13 C14 C15 C16 0.7(3)
C14 C15 C16 C11 -0.6(3)
C12 C11 C16 C15 0.0(3)
C10 C11 C16 C15 -179.48(18)
